data_2230960
loop_
_publ_author_name
'de Siqueira, Edmilson Clarindo'
'Doboszewski, Bogdan'
'McGarrah, James'
'Nazarenko, Alexander Y.'

_publ_section_title
;
 2,6-Anhydro-1,3-di-<i>O</i>-benzyl-<small>D</small>-mannitol
;
_journal_coeditor_code ZL2379
_journal_issue 7
_journal_name_full 'Acta Crystallographica Section E'
_journal_page_first o1653
_journal_page_last o1654
_journal_paper_doi 10.1107/S1600536811022306
_journal_volume 67
_journal_year 2011
_chemical_formula_iupac 'C20 H24 O5'
_chemical_formula_moiety 'C20 H24 O5'
_chemical_formula_sum 'C20 H24 O5'
_chemical_formula_weight 344.39
_chemical_melting_point 454(3)
_chemical_name_systematic
;
2,6-Anhydro-1,3-di-<i>O</i>-benzyl-D-mannitol
;
_space_group_IT_number 4
_symmetry_cell_setting monoclinic
_symmetry_space_group_name_Hall 'P 2yb'
_symmetry_space_group_name_H-M 'P 1 21 1'
_atom_sites_solution_hydrogens geom
_atom_sites_solution_primary direct
_atom_sites_solution_secondary difmap
_audit_creation_method SHELXL97
_cell_angle_alpha 90.00
_cell_angle_beta 91.968(6)
_cell_angle_gamma 90.00
_cell_formula_units_Z 2
_cell_length_a 5.6584(10)
_cell_length_b 7.9610(12)
_cell_length_c 19.808(4)
_cell_measurement_reflns_used 2505
_cell_measurement_temperature 200(2)
_cell_measurement_theta_max 25.0
_cell_measurement_theta_min 2.1
_cell_volume 891.8(3)
_computing_cell_refinement
;
APEX2 (Bruker, 2010) and SAINT (Bruker, 2009)
;
_computing_data_collection 'GIS (Bruker, 2010)'
_computing_data_reduction
;
SAINT (Bruker, 2009) and XPREP in SHELXTL (Sheldrick,
2008<i>a</i>)
;
_computing_molecular_graphics
;
ORTEP-3 for Windows (Farrugia, 1999) and Mercury (Macrae <i>et al.</i>,
2008)
;
_computing_publication_material 'PLATON (Spek, 2009)'
_computing_structure_refinement 'SHELXL97 (Sheldrick, 2008<i>a</i>)'
_computing_structure_solution 'SHELXS97 (Sheldrick, 2008<i>a</i>)'
_diffrn_ambient_temperature 200(2)
_diffrn_measured_fraction_theta_full 0.990
_diffrn_measured_fraction_theta_max 0.990
_diffrn_measurement_device_type 'Bruker SMART X2S'
_diffrn_measurement_method \w
_diffrn_radiation_monochromator 'doubly curved silicon crystal'
_diffrn_radiation_source 'XOS X-beam microfocus source'
_diffrn_radiation_type MoK\a
_diffrn_radiation_wavelength 0.71073
_diffrn_reflns_av_R_equivalents 0.0522
_diffrn_reflns_av_sigmaI/netI 0.0343
_diffrn_reflns_limit_h_max 6
_diffrn_reflns_limit_h_min -6
_diffrn_reflns_limit_k_max 9
_diffrn_reflns_limit_k_min -9
_diffrn_reflns_limit_l_max 23
_diffrn_reflns_limit_l_min -23
_diffrn_reflns_number 8624
_diffrn_reflns_theta_full 25.04
_diffrn_reflns_theta_max 25.04
_diffrn_reflns_theta_min 2.06
_exptl_absorpt_coefficient_mu 0.091
_exptl_absorpt_correction_T_max 0.98
_exptl_absorpt_correction_T_min 0.91
_exptl_absorpt_correction_type multi-scan
_exptl_absorpt_process_details '(SADABS; Sheldrick, 2008<i>b</i>)'
_exptl_crystal_colour colourless
_exptl_crystal_density_diffrn 1.283
_exptl_crystal_density_method 'not measured'
_exptl_crystal_description plate
_exptl_crystal_F_000 368
_exptl_crystal_size_max 0.6
_exptl_crystal_size_mid 0.4
_exptl_crystal_size_min 0.05
_refine_diff_density_max 0.194
_refine_diff_density_min -0.144
_refine_ls_extinction_method none
_refine_ls_goodness_of_fit_ref 0.985
_refine_ls_hydrogen_treatment constr
_refine_ls_matrix_type full
_refine_ls_number_parameters 228
_refine_ls_number_reflns 1695
_refine_ls_number_restraints 1
_refine_ls_restrained_S_all 0.985
_refine_ls_R_factor_all 0.0418
_refine_ls_R_factor_gt 0.0348
_refine_ls_shift/su_max 0.000
_refine_ls_shift/su_mean 0.000
_refine_ls_structure_factor_coef Fsqd
_refine_ls_weighting_details 'calc w = 1/[\s^2^(Fo^2^)+(0.0509P)^2^+0.0000P] where P=(Fo^2^+2Fc^2^)/3'
_refine_ls_weighting_scheme calc
_refine_ls_wR_factor_gt 0.0787
_refine_ls_wR_factor_ref 0.0815
_reflns_number_gt 1458
_reflns_number_total 1695
_reflns_threshold_expression I>2\s(I)
_cod_data_source_file zl2379.cif
_cod_data_source_block I
_cod_original_sg_symbol_H-M 'P 21'
_cod_database_code 2230960
_cod_database_fobs_code 2230960

loop_
_symmetry_equiv_pos_as_xyz
'x, y, z'
'-x, y+1/2, -z'

loop_
_atom_site_type_symbol
_atom_site_label
_atom_site_fract_x
_atom_site_fract_y
_atom_site_fract_z
_atom_site_U_iso_or_equiv
_atom_site_adp_type
_atom_site_calc_flag
_atom_site_refinement_flags
_atom_site_occupancy
_atom_site_symmetry_multiplicity
_atom_site_disorder_assembly
_atom_site_disorder_group
O O1 0.5054(4) 0.6502(3) 0.64947(9) 0.0699(7) Uani d . 1 1 . .
O O2 0.6876(3) 0.44181(18) 0.54580(7) 0.0288(4) Uani d . 1 1 . .
O O3 0.8458(3) 0.2160(2) 0.70085(7) 0.0329(4) Uani d . 1 1 . .
O O4 1.0068(3) -0.0091(2) 0.59915(8) 0.0389(4) Uani d . 1 1 . .
H H4 0.9884 -0.0925 0.5735 0.047 Uiso calc R 1 1 . .
O O5 1.0291(3) 0.2171(2) 0.48840(8) 0.0311(4) Uani d . 1 1 . .
H H5 1.1187 0.1341 0.4836 0.037 Uiso calc R 1 1 . .
C C1 0.7134(5) 0.5512(3) 0.65761(12) 0.0426(7) Uani d . 1 1 . .
H H1A 0.7402 0.5208 0.7057 0.051 Uiso calc R 1 1 . .
H H1B 0.8523 0.6151 0.6427 0.051 Uiso calc R 1 1 . .
C C2 0.6801(4) 0.3952(3) 0.61547(11) 0.0296(5) Uani d . 1 1 . .
H H2A 0.5206 0.3471 0.6240 0.036 Uiso calc R 1 1 . .
C C3 0.8671(4) 0.2607(3) 0.63147(10) 0.0272(5) Uani d . 1 1 . .
H H3A 1.0284 0.3072 0.6241 0.033 Uiso calc R 1 1 . .
C C4 0.8223(4) 0.1094(3) 0.58552(10) 0.0285(5) Uani d . 1 1 . .
H H4A 0.6689 0.0569 0.5976 0.034 Uiso calc R 1 1 . .
C C5 0.8049(4) 0.1607(3) 0.51169(11) 0.0275(5) Uani d . 1 1 . .
H H5A 0.7506 0.0621 0.4839 0.033 Uiso calc R 1 1 . .
C C6 0.6287(4) 0.3020(3) 0.50228(11) 0.0311(5) Uani d . 1 1 . .
H H6A 0.6261 0.3397 0.4546 0.037 Uiso calc R 1 1 . .
H H6B 0.4687 0.2606 0.5123 0.037 Uiso calc R 1 1 . .
C C9 1.0627(4) 0.1952(4) 0.73746(12) 0.0466(7) Uani d . 1 1 . .
H H9A 1.1698 0.2896 0.7274 0.056 Uiso calc R 1 1 . .
H H9B 1.1392 0.0897 0.7233 0.056 Uiso calc R 1 1 . .
C C10 0.5053(8) 0.7934(4) 0.69327(14) 0.0781(12) Uani d . 1 1 . .
H H10A 0.3683 0.8656 0.6807 0.094 Uiso calc R 1 1 . .
H H10B 0.6509 0.8596 0.6867 0.094 Uiso calc R 1 1 . .
C C11 1.0226(4) 0.1894(3) 0.81204(11) 0.0358(6) Uani d . 1 1 . .
C C12 0.8296(5) 0.2669(4) 0.84079(12) 0.0436(7) Uani d . 1 1 . .
H H12A 0.7150 0.3227 0.8127 0.052 Uiso calc R 1 1 . .
C C13 0.8036(5) 0.2634(4) 0.90972(13) 0.0538(8) Uani d . 1 1 . .
H H13A 0.6711 0.3162 0.9289 0.065 Uiso calc R 1 1 . .
C C14 0.9691(5) 0.1834(5) 0.95082(13) 0.0595(9) Uani d . 1 1 . .
H H14A 0.9516 0.1822 0.9983 0.071 Uiso calc R 1 1 . .
C C15 1.1608(5) 0.1049(4) 0.92311(13) 0.0579(8) Uani d . 1 1 . .
H H15A 1.2745 0.0488 0.9514 0.069 Uiso calc R 1 1 . .
C C16 1.1858(5) 0.1086(4) 0.85404(13) 0.0464(7) Uani d . 1 1 . .
H H16A 1.3177 0.0545 0.8351 0.056 Uiso calc R 1 1 . .
C C21 0.4931(5) 0.7468(4) 0.76631(13) 0.0437(7) Uani d . 1 1 . .
C C22 0.3085(5) 0.6518(4) 0.79079(15) 0.0546(8) Uani d . 1 1 . .
H H22A 0.1873 0.6120 0.7605 0.066 Uiso calc R 1 1 . .
C C23 0.2996(6) 0.6149(5) 0.85879(17) 0.0656(9) Uani d . 1 1 . .
H H23A 0.1729 0.5496 0.8750 0.079 Uiso calc R 1 1 . .
C C24 0.4711(7) 0.6713(5) 0.90252(15) 0.0693(10) Uani d . 1 1 . .
H H24A 0.4632 0.6463 0.9493 0.083 Uiso calc R 1 1 . .
C C25 0.6537(6) 0.7633(5) 0.87996(16) 0.0699(10) Uani d . 1 1 . .
H H25A 0.7729 0.8032 0.9109 0.084 Uiso calc R 1 1 . .
C C26 0.6663(5) 0.7989(4) 0.81241(16) 0.0553(8) Uani d . 1 1 . .
H H26A 0.7974 0.8609 0.7970 0.066 Uiso calc R 1 1 . .

loop_
_atom_site_aniso_label
_atom_site_aniso_U_11
_atom_site_aniso_U_22
_atom_site_aniso_U_33
_atom_site_aniso_U_12
_atom_site_aniso_U_13
_atom_site_aniso_U_23
O1 0.1104(18) 0.0642(16) 0.0345(10) 0.0575(15) -0.0080(10) -0.0070(10)
O2 0.0307(9) 0.0287(10) 0.0270(8) 0.0029(7) 0.0009(6) -0.0007(7)
O3 0.0340(8) 0.0391(10) 0.0257(7) 0.0029(8) 0.0014(6) 0.0036(7)
O4 0.0506(11) 0.0277(10) 0.0382(9) 0.0118(9) -0.0026(7) -0.0040(7)
O5 0.0257(8) 0.0284(10) 0.0397(9) 0.0018(7) 0.0072(6) 0.0026(7)
C1 0.0646(18) 0.0344(16) 0.0288(13) 0.0156(14) 0.0024(11) -0.0013(11)
C2 0.0313(13) 0.0317(14) 0.0262(11) 0.0024(11) 0.0055(9) 0.0001(10)
C3 0.0256(11) 0.0299(14) 0.0263(11) -0.0014(10) 0.0041(8) -0.0009(10)
C4 0.0264(12) 0.0259(13) 0.0333(12) -0.0015(11) 0.0022(9) -0.0001(10)
C5 0.0225(11) 0.0265(13) 0.0336(12) -0.0063(10) 0.0030(9) -0.0040(10)
C6 0.0273(12) 0.0346(14) 0.0312(12) -0.0036(11) -0.0020(9) -0.0030(11)
C9 0.0378(13) 0.066(2) 0.0357(13) 0.0138(15) 0.0003(10) -0.0026(13)
C10 0.144(3) 0.050(2) 0.0422(16) 0.048(2) 0.0237(18) 0.0006(14)
C11 0.0359(13) 0.0372(16) 0.0341(12) 0.0030(12) -0.0020(10) -0.0041(11)
C12 0.0444(15) 0.0501(18) 0.0364(13) 0.0080(14) 0.0019(10) -0.0003(12)
C13 0.0500(17) 0.067(2) 0.0445(15) 0.0013(16) 0.0104(12) -0.0051(15)
C14 0.0630(18) 0.087(3) 0.0279(13) -0.006(2) -0.0005(12) 0.0018(15)
C15 0.0548(18) 0.077(2) 0.0411(16) 0.0043(18) -0.0142(13) 0.0063(16)
C16 0.0409(15) 0.0557(18) 0.0421(15) 0.0055(14) -0.0052(11) -0.0024(13)
C21 0.0590(17) 0.0325(16) 0.0403(13) 0.0145(14) 0.0118(12) -0.0024(12)
C22 0.0435(16) 0.057(2) 0.0626(19) 0.0016(16) -0.0069(13) -0.0192(16)
C23 0.062(2) 0.064(2) 0.073(2) -0.0005(18) 0.0332(17) 0.0043(19)
C24 0.078(2) 0.088(3) 0.0422(16) 0.030(2) 0.0101(16) 0.0052(17)
C25 0.0581(19) 0.088(3) 0.062(2) 0.0231(19) -0.0177(15) -0.025(2)
C26 0.0460(17) 0.0468(18) 0.074(2) -0.0019(15) 0.0154(14) -0.0077(16)

loop_
_atom_type_symbol
_atom_type_description
_atom_type_scat_dispersion_real
_atom_type_scat_dispersion_imag
_atom_type_scat_source
C C 0.0033 0.0016 'International Tables Vol C Tables 4.2.6.8 and 6.1.1.4'
H H 0.0000 0.0000 'International Tables Vol C Tables 4.2.6.8 and 6.1.1.4'
O O 0.0106 0.0060 'International Tables Vol C Tables 4.2.6.8 and 6.1.1.4'

loop_
_geom_angle_atom_site_label_1
_geom_angle_atom_site_label_2
_geom_angle_atom_site_label_3
_geom_angle_site_symmetry_1
_geom_angle_site_symmetry_3
_geom_angle
_geom_angle_publ_flag
C1 O1 C10 . . 113.0(2) ?
C2 O2 C6 . . 111.27(16) ?
C9 O3 C3 . . 114.99(16) ?
C4 O4 H4 . . 109.5 ?
C5 O5 H5 . . 109.5 ?
O1 C1 C2 . . 107.9(2) ?
O1 C1 H1A . . 110.1 ?
C2 C1 H1A . . 110.1 ?
O1 C1 H1B . . 110.1 ?
C2 C1 H1B . . 110.1 ?
H1A C1 H1B . . 108.4 ?
O2 C2 C1 . . 108.3(2) ?
O2 C2 C3 . . 109.75(16) ?
C1 C2 C3 . . 112.95(19) ?
O2 C2 H2A . . 108.6 ?
C1 C2 H2A . . 108.6 ?
C3 C2 H2A . . 108.6 ?
O3 C3 C4 . . 111.07(18) ?
O3 C3 C2 . . 107.03(16) ?
C4 C3 C2 . . 109.23(17) ?
O3 C3 H3A . . 109.8 ?
C4 C3 H3A . . 109.8 ?
C2 C3 H3A . . 109.8 ?
O4 C4 C5 . . 112.53(17) ?
O4 C4 C3 . . 107.68(17) ?
C5 C4 C3 . . 111.47(19) ?
O4 C4 H4A . . 108.3 ?
C5 C4 H4A . . 108.3 ?
C3 C4 H4A . . 108.3 ?
O5 C5 C6 . . 108.29(18) ?
O5 C5 C4 . . 111.39(17) ?
C6 C5 C4 . . 109.87(17) ?
O5 C5 H5A . . 109.1 ?
C6 C5 H5A . . 109.1 ?
C4 C5 H5A . . 109.1 ?
O2 C6 C5 . . 111.32(16) ?
O2 C6 H6A . . 109.4 ?
C5 C6 H6A . . 109.4 ?
O2 C6 H6B . . 109.4 ?
C5 C6 H6B . . 109.4 ?
H6A C6 H6B . . 108.0 ?
O3 C9 C11 . . 110.49(18) ?
O3 C9 H9A . . 109.6 ?
C11 C9 H9A . . 109.6 ?
O3 C9 H9B . . 109.6 ?
C11 C9 H9B . . 109.6 ?
H9A C9 H9B . . 108.1 ?
O1 C10 C21 . . 112.9(3) ?
O1 C10 H10A . . 109.0 ?
C21 C10 H10A . . 109.0 ?
O1 C10 H10B . . 109.0 ?
C21 C10 H10B . . 109.0 ?
H10A C10 H10B . . 107.8 ?
C16 C11 C12 . . 118.5(2) ?
C16 C11 C9 . . 119.1(2) ?
C12 C11 C9 . . 122.4(2) ?
C13 C12 C11 . . 120.5(2) ?
C13 C12 H12A . . 119.7 ?
C11 C12 H12A . . 119.7 ?
C14 C13 C12 . . 120.1(3) ?
C14 C13 H13A . . 119.9 ?
C12 C13 H13A . . 119.9 ?
C13 C14 C15 . . 120.1(2) ?
C13 C14 H14A . . 119.9 ?
C15 C14 H14A . . 119.9 ?
C16 C15 C14 . . 119.5(3) ?
C16 C15 H15A . . 120.2 ?
C14 C15 H15A . . 120.2 ?
C15 C16 C11 . . 121.2(3) ?
C15 C16 H16A . . 119.4 ?
C11 C16 H16A . . 119.4 ?
C26 C21 C22 . . 117.3(3) ?
C26 C21 C10 . . 120.6(3) ?
C22 C21 C10 . . 122.1(3) ?
C23 C22 C21 . . 120.6(3) ?
C23 C22 H22A . . 119.7 ?
C21 C22 H22A . . 119.7 ?
C24 C23 C22 . . 120.2(3) ?
C24 C23 H23A . . 119.9 ?
C22 C23 H23A . . 119.9 ?
C25 C24 C23 . . 120.4(3) ?
C25 C24 H24A . . 119.8 ?
C23 C24 H24A . . 119.8 ?
C24 C25 C26 . . 120.0(3) ?
C24 C25 H25A . . 120.0 ?
C26 C25 H25A . . 120.0 ?
C25 C26 C21 . . 121.6(3) ?
C25 C26 H26A . . 119.2 ?
C21 C26 H26A . . 119.2 ?

loop_
_geom_bond_atom_site_label_1
_geom_bond_atom_site_label_2
_geom_bond_site_symmetry_2
_geom_bond_distance
_geom_bond_publ_flag
O1 C1 . 1.421(3) ?
O1 C10 . 1.433(4) ?
O2 C2 . 1.431(3) ?
O2 C6 . 1.440(3) ?
O3 C9 . 1.413(3) ?
O3 C3 . 1.429(2) ?
O4 C4 . 1.426(3) ?
O4 H4 . 0.8400 ?
O5 C5 . 1.437(2) ?
O5 H5 . 0.8400 ?
C1 C2 . 1.505(3) ?
C1 H1A . 0.9900 ?
C1 H1B . 0.9900 ?
C2 C3 . 1.531(3) ?
C2 H2A . 1.0000 ?
C3 C4 . 1.526(3) ?
C3 H3A . 1.0000 ?
C4 C5 . 1.518(3) ?
C4 H4A . 1.0000 ?
C5 C6 . 1.511(3) ?
C5 H5A . 1.0000 ?
C6 H6A . 0.9900 ?
C6 H6B . 0.9900 ?
C9 C11 . 1.503(3) ?
C9 H9A . 0.9900 ?
C9 H9B . 0.9900 ?
C10 C21 . 1.498(4) ?
C10 H10A . 0.9900 ?
C10 H10B . 0.9900 ?
C11 C16 . 1.381(3) ?
C11 C12 . 1.393(3) ?
C12 C13 . 1.379(3) ?
C12 H12A . 0.9500 ?
C13 C14 . 1.376(4) ?
C13 H13A . 0.9500 ?
C14 C15 . 1.382(4) ?
C14 H14A . 0.9500 ?
C15 C16 . 1.381(3) ?
C15 H15A . 0.9500 ?
C16 H16A . 0.9500 ?
C21 C26 . 1.381(4) ?
C21 C22 . 1.390(4) ?
C22 C23 . 1.381(4) ?
C22 H22A . 0.9500 ?
C23 C24 . 1.355(5) ?
C23 H23A . 0.9500 ?
C24 C25 . 1.355(5) ?
C24 H24A . 0.9500 ?
C25 C26 . 1.372(4) ?
C25 H25A . 0.9500 ?
C26 H26A . 0.9500 ?

loop_
_geom_hbond_atom_site_label_D
_geom_hbond_atom_site_label_H
_geom_hbond_atom_site_label_A
_geom_hbond_site_symmetry_A
_geom_hbond_distance_DH
_geom_hbond_distance_HA
_geom_hbond_distance_DA
_geom_hbond_angle_DHA
_geom_hbond_publ_flag
O4 H4 O5 2_746 0.84 1.95 2.789(2) 175 y
O5 H5 O2 2_746 0.84 1.98 2.812(2) 169 y
C1 H1A O3 . 0.99 2.50 2.893(3) 103 y
C6 H6B O5 1_455 0.99 2.54 3.461(3) 155 y

loop_
_geom_torsion_atom_site_label_1
_geom_torsion_atom_site_label_2
_geom_torsion_atom_site_label_3
_geom_torsion_atom_site_label_4
_geom_torsion_site_symmetry_1
_geom_torsion_site_symmetry_2
_geom_torsion_site_symmetry_3
_geom_torsion_site_symmetry_4
_geom_torsion
_geom_torsion_publ_flag
C10 O1 C1 C2 . . . . 173.3(2) ?
C6 O2 C2 C1 . . . . -173.07(19) ?
C6 O2 C2 C3 . . . . 63.2(2) ?
O1 C1 C2 O2 . . . . 70.8(2) ?
O1 C1 C2 C3 . . . . -167.49(18) ?
C9 O3 C3 C4 . . . . 102.6(2) ?
C9 O3 C3 C2 . . . . -138.2(2) ?
O2 C2 C3 O3 . . . . -178.27(18) ?
C1 C2 C3 O3 . . . . 60.8(2) ?
O2 C2 C3 C4 . . . . -57.9(2) ?
C1 C2 C3 C4 . . . . -178.85(19) ?
O3 C3 C4 O4 . . . . -65.4(2) ?
C2 C3 C4 O4 . . . . 176.82(17) ?
O3 C3 C4 C5 . . . . 170.75(16) ?
C2 C3 C4 C5 . . . . 52.9(2) ?
O4 C4 C5 O5 . . . . -52.7(2) ?
C3 C4 C5 O5 . . . . 68.4(2) ?
O4 C4 C5 C6 . . . . -172.71(18) ?
C3 C4 C5 C6 . . . . -51.6(2) ?
C2 O2 C6 C5 . . . . -62.4(2) ?
O5 C5 C6 O2 . . . . -66.5(2) ?
C4 C5 C6 O2 . . . . 55.3(2) ?
C3 O3 C9 C11 . . . . 166.6(2) ?
C1 O1 C10 C21 . . . . -66.9(4) ?
O3 C9 C11 C16 . . . . 155.4(3) ?
O3 C9 C11 C12 . . . . -26.4(4) ?
C16 C11 C12 C13 . . . . 0.3(4) ?
C9 C11 C12 C13 . . . . -177.8(3) ?
C11 C12 C13 C14 . . . . 0.2(5) ?
C12 C13 C14 C15 . . . . -0.7(5) ?
C13 C14 C15 C16 . . . . 0.6(5) ?
C14 C15 C16 C11 . . . . 0.0(5) ?
C12 C11 C16 C15 . . . . -0.4(4) ?
C9 C11 C16 C15 . . . . 177.8(3) ?
O1 C10 C21 C26 . . . . 122.6(3) ?
O1 C10 C21 C22 . . . . -58.1(4) ?
C26 C21 C22 C23 . . . . 1.1(4) ?
C10 C21 C22 C23 . . . . -178.3(3) ?
C21 C22 C23 C24 . . . . 0.2(5) ?
C22 C23 C24 C25 . . . . -0.5(5) ?
C23 C24 C25 C26 . . . . -0.4(5) ?
C24 C25 C26 C21 . . . . 1.7(5) ?
C22 C21 C26 C25 . . . . -2.0(4) ?
C10 C21 C26 C25 . . . . 177.3(3) ?

loop_
_cod_related_entry_id
_cod_related_entry_database
_cod_related_entry_code
1 ChemSpider 30656817
